data_2243346
loop_
_publ_author_name
'Gavrish, Sergey P.'
'Shova, Sergiu'
'Cazacu, Maria'
'Dascalu, Mihaela'
'Lampeka, Yaroslaw D.'

_publ_section_title
;
 Syntheses and crystal structures of the one-dimensional coordination
 polymers formed by [Ni(cyclam)]^2+^ cations and
 1,3-bis(3-carboxypropyl)tetramethyldisiloxane anions in different degrees
 of deprotonation
;
_journal_coeditor_code HB7892
_journal_issue 3
_journal_name_full 'Acta Crystallographica Section E'
_journal_page_first 446
_journal_page_last 451
_journal_paper_doi 10.1107/S2056989020002327
_journal_volume 76
_journal_year 2020
_chemical_formula_iupac '[Ni (C10 H24 O5 Si2) (C12 H24 N4)]'
_chemical_formula_moiety 'C22 H48 N4 Ni O5 Si2'
_chemical_formula_sum 'C22 H48 N4 Ni O5 Si2'
_chemical_formula_weight 563.53
_chemical_name_systematic
<i>catena</i>-Poly[[(1,4,8,11-tetraazacyclotetradecane-\k^4^<i>N</i>^1^,<i>N</i>^4^,<i>N</i>^8^,<i>N</i>^11^)nickel(II)]-\m-1,3-bis(3-carboxylatopropyl)tetramethyldisiloxane-\k^2^<i>O</i>:<i>O</i>']
_space_group_crystal_system monoclinic
_space_group_IT_number 14
_space_group_name_Hall '-P 2ybc'
_space_group_name_H-M_alt 'P 1 21/c 1'
_atom_sites_solution_hydrogens geom
_atom_sites_solution_primary direct
_audit_creation_method
;
Olex2 1.3
(compiled Nov 21 2019 18:26:39 for OlexSys, GUI svn.r6003)
;
_cell_angle_alpha 90
_cell_angle_beta 101.31(3)
_cell_angle_gamma 90
_cell_formula_units_Z 2
_cell_length_a 13.033(5)
_cell_length_b 12.877(10)
_cell_length_c 9.028(3)
_cell_measurement_reflns_used 468
_cell_measurement_temperature 173.05(10)
_cell_measurement_theta_max 23.0420
_cell_measurement_theta_min 2.1940
_cell_volume 1485.7(14)
_computing_cell_refinement
;
CrysAlisPro (Agilent, 2014)
;
_computing_data_collection
;
CrysAlisPro (Agilent, 2014)
;
_computing_data_reduction
;
CrysAlisPro (Agilent, 2014)
;
_computing_molecular_graphics
;
Mercury (Macrae <i>et al.</i>,  2020)
;
_computing_publication_material
;
publCIF (Westrip, 2010)
;
_computing_structure_refinement
;
<i>SHELXL2018/3</i> (Sheldrick, 2015b)
;
_computing_structure_solution
;
SIR2008  (Burla <i>et al.</i>,  2007)
;
_diffrn_ambient_temperature 173.05(10)
_diffrn_detector_area_resol_mean 16.1593
_diffrn_measured_fraction_theta_full 0.983
_diffrn_measured_fraction_theta_max 0.983
_diffrn_measurement_device_type 'Agilent Xcalibur, Eos'
_diffrn_measurement_method '\w scans'
_diffrn_radiation_monochromator graphite
_diffrn_radiation_type 'Mo K\a'
_diffrn_radiation_wavelength 0.71073
_diffrn_reflns_av_R_equivalents 0.040
_diffrn_reflns_av_unetI/netI 0.1246
_diffrn_reflns_limit_h_max 15
_diffrn_reflns_limit_h_min -15
_diffrn_reflns_limit_k_max 15
_diffrn_reflns_limit_k_min -15
_diffrn_reflns_limit_l_max 9
_diffrn_reflns_limit_l_min -10
_diffrn_reflns_number 3957
_diffrn_reflns_theta_full 25.027
_diffrn_reflns_theta_max 25.027
_diffrn_reflns_theta_min 2.245
_diffrn_source 'Enhance (Mo) X-ray Source'
_exptl_absorpt_coefficient_mu 0.769
_exptl_absorpt_correction_T_max 1.00000
_exptl_absorpt_correction_T_min 0.69355
_exptl_absorpt_correction_type multi-scan
_exptl_absorpt_process_details
;
(CrysAlis PRO; Agilent, 2014)
;
_exptl_crystal_colour 'clear light colourless'
_exptl_crystal_density_diffrn 1.260
_exptl_crystal_description plate
_exptl_crystal_F_000 608
_exptl_crystal_size_max 0.25
_exptl_crystal_size_mid 0.25
_exptl_crystal_size_min 0.05
_refine_diff_density_max 0.562
_refine_diff_density_min -0.613
_refine_ls_extinction_method none
_refine_ls_goodness_of_fit_ref 1.005
_refine_ls_hydrogen_treatment constr
_refine_ls_matrix_type full
_refine_ls_number_parameters 165
_refine_ls_number_reflns 3957
_refine_ls_number_restraints 6
_refine_ls_restrained_S_all 1.004
_refine_ls_R_factor_all 0.1114
_refine_ls_R_factor_gt 0.0653
_refine_ls_shift/su_max 0.000
_refine_ls_shift/su_mean 0.000
_refine_ls_structure_factor_coef Fsqd
_refine_ls_weighting_details 'w=1/[\s^2^(Fo^2^)+(0.0618P)^2^] where P=(Fo^2^+2Fc^2^)/3'
_refine_ls_weighting_scheme calc
_refine_ls_wR_factor_gt 0.1328
_refine_ls_wR_factor_ref 0.1433
_reflns_number_gt 2499
_reflns_number_total 3957
_reflns_threshold_expression 'I > 2\s(I)'
_cod_data_source_file hb7892sup1.cif
_cod_data_source_block I
_cod_original_cell_volume 1485.7(13)
_cod_database_code 2243346
_shelx_space_group_comment
;
The symmetry employed for this shelxl refinement is uniquely defined
by the following loop, which should always be used as a source of
symmetry information in preference to the above space-group names.
They are only intended as comments.
;
_shelx_estimated_absorpt_t_min 0.831
_shelx_estimated_absorpt_t_max 0.963

loop_
_space_group_symop_operation_xyz
'x, y, z'
'-x, y+1/2, -z+1/2'
'-x, -y, -z'
'x, -y-1/2, z-1/2'

loop_
_atom_site_type_symbol
_atom_site_label
_atom_site_fract_x
_atom_site_fract_y
_atom_site_fract_z
_atom_site_U_iso_or_equiv
_atom_site_adp_type
_atom_site_calc_flag
_atom_site_occupancy
_atom_site_disorder_assembly
_atom_site_disorder_group
Ni Ni1 1.000000 0.500000 0.500000 0.0224(3) Uani d 1 . .
Si Si1 0.51530(16) 0.4465(2) 0.1590(4) 0.0810(8) Uani d 1 . .
O O1 0.8723(3) 0.4020(3) 0.4131(4) 0.0278(10) Uani d 1 . .
O O2 0.9375(4) 0.2757(3) 0.2920(5) 0.0546(13) Uani d 1 . .
O O3 0.4991(12) 0.4662(10) -0.0400(11) 0.090(4) Uani d 0.5 A .
N N1 1.1059(4) 0.4111(4) 0.4113(5) 0.0313(13) Uani d 1 . .
H H1 1.068906 0.348403 0.368383 0.038 Uiso calc 1 . .
N N2 1.0173(4) 0.4173(4) 0.6987(5) 0.0302(12) Uani d 1 . .
H H2 0.974805 0.354292 0.677540 0.036 Uiso calc 1 . .
C C1 1.1301(5) 0.4718(5) 0.2850(7) 0.047(2) Uani d 1 . .
H H1A 1.161336 0.427243 0.219319 0.057 Uiso calc 1 . .
H H1B 1.179620 0.526309 0.323016 0.057 Uiso calc 1 . .
C C2 0.9705(5) 0.4810(5) 0.8028(7) 0.050(2) Uani d 1 . .
H H2A 1.018601 0.535473 0.845711 0.060 Uiso calc 1 . .
H H2B 0.955552 0.438364 0.884604 0.060 Uiso calc 1 . .
C C3 1.1239(5) 0.3849(5) 0.7630(7) 0.051(2) Uani d 1 . .
H H3A 1.123929 0.344748 0.853931 0.061 Uiso calc 1 . .
H H3B 1.167199 0.445811 0.790758 0.061 Uiso calc 1 . .
C C4 1.1691(6) 0.3211(6) 0.6537(9) 0.056(2) Uani d 1 . .
H H4A 1.118692 0.267578 0.614158 0.067 Uiso calc 1 . .
H H4B 1.230881 0.286356 0.709093 0.067 Uiso calc 1 . .
C C5 1.1991(5) 0.3767(5) 0.5216(8) 0.050(2) Uani d 1 . .
H H5A 1.241788 0.436626 0.557967 0.061 Uiso calc 1 . .
H H5B 1.240623 0.330662 0.471842 0.061 Uiso calc 1 . .
C C6 0.8685(5) 0.3154(5) 0.3510(7) 0.0354(16) Uani d 1 . .
C C7 0.7696(5) 0.2514(5) 0.3470(8) 0.0449(18) Uani d 1 . .
H H7A 0.778986 0.208718 0.437187 0.054 Uiso calc 1 . .
H H7B 0.760544 0.205156 0.260604 0.054 Uiso calc 1 . .
C C8 0.6702(5) 0.3156(5) 0.3376(7) 0.0403(18) Uani d 1 . .
H H8A 0.613522 0.269978 0.350886 0.048 Uiso calc 1 . .
H H8B 0.680861 0.365496 0.419680 0.048 Uiso calc 1 . .
C C9 0.6386(4) 0.3731(5) 0.1896(8) 0.0517(19) Uani d 1 . .
H H9A 0.634154 0.323019 0.108349 0.062 Uiso calc 1 . .
H H9B 0.694402 0.421166 0.180578 0.062 Uiso calc 1 . .
C C10X 0.4972(14) 0.5342(14) 0.313(2) 0.139(5) Uani d 0.5 A 1
H H10A 0.504595 0.495602 0.405513 0.209 Uiso calc 0.5 A 1
H H10B 0.428590 0.564443 0.289455 0.209 Uiso calc 0.5 A 1
H H10C 0.548903 0.588187 0.324362 0.209 Uiso calc 0.5 A 1
C C11 0.3986(16) 0.369(2) 0.171(7) 0.139(5) Uani d 0.5 A 1
H H11A 0.340588 0.414111 0.173486 0.209 Uiso calc 0.5 A 1
H H11B 0.412287 0.327371 0.261206 0.209 Uiso calc 0.5 A 1
H H11C 0.382182 0.324019 0.084404 0.209 Uiso calc 0.5 A 1
C C10 0.5355(15) 0.5612(13) 0.283(2) 0.139(5) Uani d 0.5 A 2
H H10D 0.581626 0.609001 0.247371 0.209 Uiso calc 0.5 A 2
H H10E 0.565898 0.539997 0.384236 0.209 Uiso calc 0.5 A 2
H H10F 0.469460 0.594367 0.282739 0.209 Uiso calc 0.5 A 2
C C11X 0.4087(17) 0.3521(18) 0.156(7) 0.139(5) Uani d 0.5 A 2
H H11D 0.342613 0.385730 0.121176 0.209 Uiso calc 0.5 A 2
H H11E 0.411408 0.325433 0.255871 0.209 Uiso calc 0.5 A 2
H H11F 0.416537 0.296006 0.088976 0.209 Uiso calc 0.5 A 2

loop_
_atom_site_aniso_label
_atom_site_aniso_U_11
_atom_site_aniso_U_22
_atom_site_aniso_U_33
_atom_site_aniso_U_12
_atom_site_aniso_U_13
_atom_site_aniso_U_23
Ni1 0.0285(5) 0.0157(5) 0.0236(5) 0.0026(6) 0.0068(5) 0.0002(6)
Si1 0.0406(13) 0.0755(19) 0.119(2) -0.0021(12) -0.0034(15) 0.0400(17)
O1 0.029(2) 0.019(3) 0.035(3) 0.003(2) 0.0052(18) -0.0074(19)
O2 0.046(3) 0.031(3) 0.091(4) -0.006(2) 0.023(3) -0.033(3)
O3 0.103(8) 0.105(14) 0.043(9) 0.010(10) -0.031(9) 0.010(6)
N1 0.037(3) 0.014(3) 0.046(3) -0.002(3) 0.017(3) -0.012(2)
N2 0.045(3) 0.025(3) 0.019(3) -0.013(3) 0.001(2) 0.005(2)
C1 0.070(5) 0.028(5) 0.056(5) -0.014(4) 0.042(4) -0.013(3)
C2 0.077(6) 0.039(6) 0.040(4) -0.013(4) 0.026(4) 0.003(4)
C3 0.060(5) 0.046(5) 0.040(4) -0.002(4) -0.007(4) 0.023(4)
C4 0.041(4) 0.029(5) 0.089(6) 0.009(4) -0.009(4) 0.018(4)
C5 0.038(4) 0.029(5) 0.085(6) 0.006(4) 0.016(4) -0.008(4)
C6 0.034(4) 0.025(5) 0.046(4) -0.002(3) 0.003(3) -0.003(3)
C7 0.038(4) 0.022(5) 0.074(5) -0.001(3) 0.009(3) -0.008(4)
C8 0.032(4) 0.039(5) 0.050(4) -0.002(3) 0.007(3) -0.001(3)
C9 0.034(4) 0.067(5) 0.053(4) -0.009(4) 0.006(4) 0.011(4)
C10X 0.039(6) 0.077(7) 0.295(14) 0.005(5) 0.016(7) 0.004(9)
C11 0.039(6) 0.077(7) 0.295(14) 0.005(5) 0.016(7) 0.004(9)
C10 0.039(6) 0.077(7) 0.295(14) 0.005(5) 0.016(7) 0.004(9)
C11X 0.039(6) 0.077(7) 0.295(14) 0.005(5) 0.016(7) 0.004(9)

loop_
_atom_type_symbol
_atom_type_description
_atom_type_scat_dispersion_real
_atom_type_scat_dispersion_imag
_atom_type_scat_source
C C 0.0033 0.0016 'International Tables Vol C Tables 4.2.6.8 and 6.1.1.4'
H H 0.0000 0.0000 'International Tables Vol C Tables 4.2.6.8 and 6.1.1.4'
N N 0.0061 0.0033 'International Tables Vol C Tables 4.2.6.8 and 6.1.1.4'
Ni Ni 0.3393 1.1124 'International Tables Vol C Tables 4.2.6.8 and 6.1.1.4'
O O 0.0106 0.0060 'International Tables Vol C Tables 4.2.6.8 and 6.1.1.4'
Si Si 0.0817 0.0704 'International Tables Vol C Tables 4.2.6.8 and 6.1.1.4'

loop_
_geom_angle_atom_site_label_1
_geom_angle_atom_site_label_2
_geom_angle_atom_site_label_3
_geom_angle_site_symmetry_1
_geom_angle_site_symmetry_3
_geom_angle
_geom_angle_publ_flag
O1 Ni1 O1 3_766 . 180.0 ?
N1 Ni1 O1 . . 93.58(17) ?
N1 Ni1 O1 3_766 . 86.42(17) ?
N1 Ni1 O1 . 3_766 86.42(17) ?
N1 Ni1 O1 3_766 3_766 93.58(17) ?
N1 Ni1 N1 . 3_766 180.0 ?
N2 Ni1 O1 3_766 . 92.40(16) ?
N2 Ni1 O1 . 3_766 92.40(16) ?
N2 Ni1 O1 . . 87.60(16) ?
N2 Ni1 O1 3_766 3_766 87.60(16) ?
N2 Ni1 N1 . 3_766 85.21(19) ?
N2 Ni1 N1 3_766 3_766 94.79(19) ?
N2 Ni1 N1 . . 94.79(19) ?
N2 Ni1 N1 3_766 . 85.21(19) ?
N2 Ni1 N2 3_766 . 180.0(2) ?
O3 Si1 O3 3_665 . 38.8(7) ?
O3 Si1 C9 . . 98.7(5) ?
O3 Si1 C9 3_665 . 117.6(6) ?
O3 Si1 C10X 3_665 . 93.6(8) ?
O3 Si1 C10X . . 131.7(9) ?
O3 Si1 C11 . . 102(2) ?
O3 Si1 C11 3_665 . 116.7(16) ?
O3 Si1 C10 . . 118.2(9) ?
O3 Si1 C10 3_665 . 79.8(9) ?
O3 Si1 C11X . . 98(2) ?
O3 Si1 C11X 3_665 . 118.8(18) ?
C9 Si1 C10X . . 116.1(7) ?
C9 Si1 C11 . . 114.8(10) ?
C9 Si1 C10 . . 107.7(7) ?
C9 Si1 C11X . . 107.3(9) ?
C11 Si1 C10X . . 93.4(18) ?
C11X Si1 C10 . . 123.8(18) ?
C6 O1 Ni1 . . 131.4(4) ?
Si1 O3 Si1 3_665 . 141.2(7) ?
O3 O3 Si1 3_665 . 58.8(11) ?
O3 O3 Si1 3_665 3_665 82.4(14) ?
Ni1 N1 H1 . . 107.2 ?
C1 N1 Ni1 . . 105.5(4) ?
C1 N1 H1 . . 107.2 ?
C1 N1 C5 . . 114.1(5) ?
C5 N1 Ni1 . . 115.3(4) ?
C5 N1 H1 . . 107.2 ?
Ni1 N2 H2 . . 107.3 ?
C2 N2 Ni1 . . 106.3(4) ?
C2 N2 H2 . . 107.3 ?
C3 N2 Ni1 . . 115.3(4) ?
C3 N2 H2 . . 107.3 ?
C3 N2 C2 . . 112.9(5) ?
N1 C1 H1A . . 109.9 ?
N1 C1 H1B . . 109.9 ?
N1 C1 C2 . 3_766 108.9(5) ?
H1A C1 H1B . . 108.3 ?
C2 C1 H1A 3_766 . 109.9 ?
C2 C1 H1B 3_766 . 109.9 ?
N2 C2 C1 . 3_766 108.3(5) ?
N2 C2 H2A . . 110.0 ?
N2 C2 H2B . . 110.0 ?
C1 C2 H2A 3_766 . 110.0 ?
C1 C2 H2B 3_766 . 110.0 ?
H2A C2 H2B . . 108.4 ?
N2 C3 H3A . . 109.4 ?
N2 C3 H3B . . 109.4 ?
N2 C3 C4 . . 111.3(5) ?
H3A C3 H3B . . 108.0 ?
C4 C3 H3A . . 109.4 ?
C4 C3 H3B . . 109.4 ?
C3 C4 H4A . . 108.0 ?
C3 C4 H4B . . 108.0 ?
C3 C4 C5 . . 117.3(6) ?
H4A C4 H4B . . 107.2 ?
C5 C4 H4A . . 108.0 ?
C5 C4 H4B . . 108.0 ?
N1 C5 C4 . . 111.6(5) ?
N1 C5 H5A . . 109.3 ?
N1 C5 H5B . . 109.3 ?
C4 C5 H5A . . 109.3 ?
C4 C5 H5B . . 109.3 ?
H5A C5 H5B . . 108.0 ?
O1 C6 C7 . . 117.0(6) ?
O2 C6 O1 . . 126.5(6) ?
O2 C6 C7 . . 116.5(6) ?
C6 C7 H7A . . 108.7 ?
C6 C7 H7B . . 108.7 ?
C6 C7 C8 . . 114.4(5) ?
H7A C7 H7B . . 107.6 ?
C8 C7 H7A . . 108.7 ?
C8 C7 H7B . . 108.7 ?
C7 C8 H8A . . 108.9 ?
C7 C8 H8B . . 108.9 ?
H8A C8 H8B . . 107.7 ?
C9 C8 C7 . . 113.3(5) ?
C9 C8 H8A . . 108.9 ?
C9 C8 H8B . . 108.9 ?
Si1 C9 H9A . . 107.9 ?
Si1 C9 H9B . . 107.9 ?
C8 C9 Si1 . . 117.6(4) ?
C8 C9 H9A . . 107.9 ?
C8 C9 H9B . . 107.9 ?
H9A C9 H9B . . 107.2 ?
Si1 C10X H10A . . 109.5 ?
Si1 C10X H10B . . 109.5 ?
Si1 C10X H10C . . 109.5 ?
H10A C10X H10B . . 109.5 ?
H10A C10X H10C . . 109.5 ?
H10B C10X H10C . . 109.5 ?
Si1 C11 H11A . . 109.5 ?
Si1 C11 H11B . . 109.5 ?
Si1 C11 H11C . . 109.5 ?
H11A C11 H11B . . 109.5 ?
H11A C11 H11C . . 109.5 ?
H11B C11 H11C . . 109.5 ?
Si1 C10 H10D . . 109.5 ?
Si1 C10 H10E . . 109.5 ?
Si1 C10 H10F . . 109.5 ?
H10D C10 H10E . . 109.5 ?
H10D C10 H10F . . 109.5 ?
H10E C10 H10F . . 109.5 ?
Si1 C11X H11D . . 109.5 ?
Si1 C11X H11E . . 109.5 ?
Si1 C11X H11F . . 109.5 ?
H11D C11X H11E . . 109.5 ?
H11D C11X H11F . . 109.5 ?
H11E C11X H11F . . 109.5 ?

loop_
_geom_bond_atom_site_label_1
_geom_bond_atom_site_label_2
_geom_bond_site_symmetry_2
_geom_bond_distance
_geom_bond_publ_flag
Ni1 O1 . 2.113(4) ?
Ni1 O1 3_766 2.113(4) ?
Ni1 N1 . 2.071(4) ?
Ni1 N1 3_766 2.071(4) ?
Ni1 N2 . 2.060(4) ?
Ni1 N2 3_766 2.060(4) ?
Si1 O3 . 1.785(11) ?
Si1 O3 3_665 1.541(13) ?
Si1 C9 . 1.838(6) ?
Si1 C10X . 1.842(7) ?
Si1 C11 . 1.842(7) ?
Si1 C10 . 1.842(7) ?
Si1 C11X . 1.842(7) ?
O1 C6 . 1.245(7) ?
O2 C6 . 1.242(7) ?
O3 O3 3_665 1.13(2) ?
N1 H1 . 0.9800 ?
N1 C1 . 1.467(7) ?
N1 C5 . 1.479(7) ?
N2 H2 . 0.9800 ?
N2 C2 . 1.467(7) ?
N2 C3 . 1.459(7) ?
C1 H1A . 0.9700 ?
C1 H1B . 0.9700 ?
C1 C2 3_766 1.519(8) ?
C2 H2A . 0.9700 ?
C2 H2B . 0.9700 ?
C3 H3A . 0.9700 ?
C3 H3B . 0.9700 ?
C3 C4 . 1.491(9) ?
C4 H4A . 0.9700 ?
C4 H4B . 0.9700 ?
C4 C5 . 1.508(9) ?
C5 H5A . 0.9700 ?
C5 H5B . 0.9700 ?
C6 C7 . 1.524(9) ?
C7 H7A . 0.9700 ?
C7 H7B . 0.9700 ?
C7 C8 . 1.525(8) ?
C8 H8A . 0.9700 ?
C8 H8B . 0.9700 ?
C8 C9 . 1.512(8) ?
C9 H9A . 0.9700 ?
C9 H9B . 0.9700 ?
C10X H10A . 0.9600 ?
C10X H10B . 0.9600 ?
C10X H10C . 0.9600 ?
C11 H11A . 0.9600 ?
C11 H11B . 0.9600 ?
C11 H11C . 0.9600 ?
C10 H10D . 0.9600 ?
C10 H10E . 0.9600 ?
C10 H10F . 0.9600 ?
C11X H11D . 0.9600 ?
C11X H11E . 0.9600 ?
C11X H11F . 0.9600 ?

loop_
_geom_hbond_atom_site_label_D
_geom_hbond_atom_site_label_H
_geom_hbond_atom_site_label_A
_geom_hbond_site_symmetry_A
_geom_hbond_distance_DH
_geom_hbond_distance_HA
_geom_hbond_distance_DA
_geom_hbond_angle_DHA
_geom_hbond_publ_flag
N1 H1 O2 . 0.98 1.96 2.845(6) 150 yes
N2 H2 O2 4_566 0.98 2.07 2.883(6) 139 yes

loop_
_geom_torsion_atom_site_label_1
_geom_torsion_atom_site_label_2
_geom_torsion_atom_site_label_3
_geom_torsion_atom_site_label_4
_geom_torsion_site_symmetry_1
_geom_torsion_site_symmetry_2
_geom_torsion_site_symmetry_3
_geom_torsion_site_symmetry_4
_geom_torsion
_geom_torsion_publ_flag
Ni1 O1 C6 O2 . . . . -18.8(10) ?
Ni1 O1 C6 C7 . . . . 161.1(4) ?
Ni1 N1 C1 C2 . . . 3_766 -41.9(5) ?
Ni1 N1 C5 C4 . . . . 53.8(7) ?
Ni1 N2 C2 C1 . . . 3_766 41.2(5) ?
Ni1 N2 C3 C4 . . . . -57.1(7) ?
O1 C6 C7 C8 . . . . 31.8(8) ?
O2 C6 C7 C8 . . . . -148.4(6) ?
O3 Si1 O3 Si1 3_665 . . 3_665 0.003000 ?
O3 Si1 C9 C8 . . . . -165.0(7) ?
O3 Si1 C9 C8 3_665 . . . 159.0(6) ?
N2 C3 C4 C5 . . . . 72.9(8) ?
C1 N1 C5 C4 . . . . 176.2(5) ?
C2 N2 C3 C4 . . . . -179.6(5) ?
C3 N2 C2 C1 . . . 3_766 168.6(5) ?
C3 C4 C5 N1 . . . . -71.1(8) ?
C5 N1 C1 C2 . . . 3_766 -169.5(5) ?
C6 C7 C8 C9 . . . . 67.1(7) ?
C7 C8 C9 Si1 . . . . 176.0(4) ?
C9 Si1 O3 Si1 . . . 3_665 -123.8(15) ?
C9 Si1 O3 O3 . . . 3_665 -123.8(15) ?
C10X Si1 O3 Si1 . . . 3_665 13(2) ?
C10X Si1 O3 O3 . . . 3_665 13(2) ?
C10X Si1 C9 C8 . . . . 49.5(9) ?
C11 Si1 O3 Si1 . . . 3_665 118.5(18) ?
C11 Si1 O3 O3 . . . 3_665 118.5(18) ?
C11 Si1 C9 C8 . . . . -58(2) ?
C10 Si1 O3 Si1 . . . 3_665 -8.3(19) ?
C10 Si1 O3 O3 . . . 3_665 -8.3(19) ?
C10 Si1 C9 C8 . . . . 71.5(10) ?
C11X Si1 O3 Si1 . . . 3_665 127.1(18) ?
C11X Si1 O3 O3 . . . 3_665 127.1(18) ?
C11X Si1 C9 C8 . . . . -64(2) ?

loop_
_twin_individual_id
_twin_individual_mass_fraction_refined
1 0.5522(19)
2 0.4478(19)

_cod_database_fobs_code 2243346
